data_7040362
loop_
_publ_author_name
'Rungthanaphatsophon, Pokpong'
'Barnes, Charles L.'
'Walensky, Justin R.'

_publ_section_title
;
 Copper(i) clusters with bulky dithiocarboxylate, thiolate, and selenolate
 ligands.
;
_journal_issue 36
_journal_name_full 'Dalton transactions (Cambridge, England : 2003)'
_journal_page_first 14265
_journal_page_last 14276
_journal_paper_doi 10.1039/c6dt02709a
_journal_volume 45
_journal_year 2016
_chemical_formula_moiety 'C49 H79 Cu P2 S2'
_chemical_formula_sum 'C49 H79 Cu P2 S2'
_chemical_formula_weight 857.72
_space_group_crystal_system monoclinic
_space_group_IT_number 14
_space_group_name_Hall '-P 2yn'
_space_group_name_H-M_alt 'P 1 21/n 1'
_symmetry_space_group_name_Hall '-P 2yn'
_symmetry_space_group_name_H-M 'P 1 21/n 1'
_atom_sites_solution_hydrogens geom
_audit_creation_method SHELXL-2014/7
_audit_update_record
;
2016-07-08 deposited with the CCDC.
2016-08-05 downloaded from the CCDC.
;
_cell_angle_alpha 90
_cell_angle_beta 93.3470(10)
_cell_angle_gamma 90
_cell_formula_units_Z 4
_cell_length_a 13.6652(3)
_cell_length_b 26.0431(5)
_cell_length_c 14.8022(3)
_cell_measurement_reflns_used 9447
_cell_measurement_temperature 297(2)
_cell_measurement_theta_max 65.2
_cell_measurement_theta_min 3.0
_cell_volume 5258.88(19)
_computing_cell_refinement 'SAINT (Bruker, 1998)'
_computing_data_collection 'SMART (Bruker, 1998)'
_computing_data_reduction 'SAINT (Bruker, 1998)'
_computing_molecular_graphics 'ORTEP-III (Burnett & Johnson, 1996)'
_computing_publication_material 'CIFTAB (Sheldrick, 1997)'
_computing_structure_refinement 'SHELXL-97 (Sheldrick, 1997)'
_computing_structure_solution 'SHELXS-97 (Sheldrick, 1997)'
_diffrn_ambient_temperature 297(2)
_diffrn_measured_fraction_theta_full 0.988
_diffrn_measured_fraction_theta_max 0.988
_diffrn_measurement_device_type 'Bruker SMART CCD area detector'
_diffrn_measurement_method 'omega and phi scans'
_diffrn_radiation_type CuK\a
_diffrn_radiation_wavelength 1.54178
_diffrn_reflns_av_unetI/netI 0.0250
_diffrn_reflns_Laue_measured_fraction_full 0.988
_diffrn_reflns_Laue_measured_fraction_max 0.988
_diffrn_reflns_limit_h_max 16
_diffrn_reflns_limit_h_min -16
_diffrn_reflns_limit_k_max 30
_diffrn_reflns_limit_k_min 0
_diffrn_reflns_limit_l_max 17
_diffrn_reflns_limit_l_min 0
_diffrn_reflns_number 8899
_diffrn_reflns_point_group_measured_fraction_full 0.988
_diffrn_reflns_point_group_measured_fraction_max 0.988
_diffrn_reflns_theta_full 65.197
_diffrn_reflns_theta_max 65.197
_diffrn_reflns_theta_min 3.394
_diffrn_source 'Incoatec IMuS microfocus Cu tube'
_diffrn_standards_decay_% 0.0
_exptl_absorpt_coefficient_mu 2.101
_exptl_absorpt_correction_T_max 0.74
_exptl_absorpt_correction_T_min 0.60
_exptl_absorpt_correction_type multi-scan
_exptl_absorpt_process_details
;
 Data were corrected for decay and absorption using the program SADABS
 (Sheldrick, G. M. (2003). SADABS. Version 2.10. University of
 G\"ottingen, Germany).
;
_exptl_crystal_colour Red
_exptl_crystal_density_diffrn 1.083
_exptl_crystal_description Prism
_exptl_crystal_F_000 1856
_exptl_crystal_size_max 0.350
_exptl_crystal_size_mid 0.200
_exptl_crystal_size_min 0.150
_refine_diff_density_max 0.605
_refine_diff_density_min -0.743
_refine_diff_density_rms 0.076
_refine_ls_extinction_coef 0.00071(15)
_refine_ls_extinction_expression Fc^*^=kFc[1+0.001xFc^2^\l^3^/sin(2\q)]^-1/4^
_refine_ls_extinction_method 'SHELXL-2014/7 (Sheldrick 2014'
_refine_ls_goodness_of_fit_ref 1.046
_refine_ls_hydrogen_treatment constr
_refine_ls_matrix_type full
_refine_ls_number_parameters 489
_refine_ls_number_reflns 8899
_refine_ls_number_restraints 53
_refine_ls_restrained_S_all 1.065
_refine_ls_R_factor_all 0.0865
_refine_ls_R_factor_gt 0.0754
_refine_ls_shift/su_max 0.017
_refine_ls_shift/su_mean 0.000
_refine_ls_structure_factor_coef Fsqd
_refine_ls_weighting_details 'w=1/[\s^2^(Fo^2^)+(0.1629P)^2^+1.9786P] where P=(Fo^2^+2Fc^2^)/3'
_refine_ls_weighting_scheme calc
_refine_ls_wR_factor_gt 0.2247
_refine_ls_wR_factor_ref 0.2458
_reflns_Friedel_coverage 0.000
_reflns_number_gt 7402
_reflns_number_total 8899
_reflns_threshold_expression 'I > 2\s(I)'
_cod_data_source_file c6dt02709a2.cif
_cod_data_source_block RT2
_cod_depositor_comments 'Adding full bibliography for 7040358--7040370.cif.'
_cod_database_code 7040362
_shelx_shelxl_version_number 2014/7
_shelx_space_group_comment
;
The symmetry employed for this shelxl refinement is uniquely defined
by the following loop, which should always be used as a source of
symmetry information in preference to the above space-group names.
They are only intended as comments.
;
_shelx_estimated_absorpt_t_min 0.527
_shelx_estimated_absorpt_t_max 0.743

loop_
_space_group_symop_operation_xyz
'x, y, z'
'-x+1/2, y+1/2, -z+1/2'
'-x, -y, -z'
'x-1/2, -y-1/2, z-1/2'

loop_
_atom_site_label
_atom_site_type_symbol
_atom_site_fract_x
_atom_site_fract_y
_atom_site_fract_z
_atom_site_U_iso_or_equiv
_atom_site_adp_type
_atom_site_occupancy
_atom_site_site_symmetry_order
_atom_site_calc_flag
_atom_site_refinement_flags_posn
_atom_site_refinement_flags_adp
_atom_site_refinement_flags_occupancy
_atom_site_disorder_assembly
_atom_site_disorder_group
Cu1 Cu 0.52292(4) 0.05360(2) 0.74888(4) 0.0794(3) Uani 1 1 d . . . . .
S1 S 0.40801(7) 0.10033(4) 0.64654(7) 0.0752(3) Uani 1 1 d . . . . .
P1 P 0.48503(9) -0.02929(4) 0.74741(10) 0.0944(4) Uani 1 1 d D . . . .
C1 C 0.3664(2) 0.12244(12) 0.7424(2) 0.0642(8) Uani 1 1 d . . . . .
S2 S 0.41610(8) 0.10297(4) 0.84203(7) 0.0847(3) Uani 1 1 d . . . . .
P2 P 0.67144(8) 0.08909(5) 0.75311(11) 0.0977(4) Uani 1 1 d . . . . .
C2 C 0.2841(2) 0.16057(12) 0.7387(3) 0.0723(9) Uani 1 1 d . . . . .
C3 C 0.1867(3) 0.14387(13) 0.7375(3) 0.0787(10) Uani 1 1 d . . . . .
C4 C 0.1116(3) 0.18018(17) 0.7299(4) 0.1125(18) Uani 1 1 d . . . . .
H4 H 0.0467 0.1693 0.7283 0.135 Uiso 1 1 calc R U . . .
C5 C 0.1317(4) 0.23177(19) 0.7247(6) 0.148(3) Uani 1 1 d . . . . .
H5 H 0.0810 0.2555 0.7183 0.178 Uiso 1 1 calc R U . . .
C6 C 0.2273(4) 0.24779(16) 0.7289(5) 0.128(2) Uani 1 1 d . . . . .
H6 H 0.2408 0.2828 0.7281 0.154 Uiso 1 1 calc R U . . .
C7 C 0.3040(3) 0.21358(14) 0.7344(4) 0.0906(13) Uani 1 1 d . . . . .
C8 C 0.1588(2) 0.08810(13) 0.7459(3) 0.0700(9) Uani 1 1 d . . . . .
C9 C 0.1382(3) 0.05892(13) 0.6677(3) 0.0701(9) Uani 1 1 d . . . . .
C10 C 0.1087(3) 0.00871(15) 0.6782(3) 0.0837(11) Uani 1 1 d . . . . .
H10 H 0.0955 -0.0109 0.6263 0.100 Uiso 1 1 calc R U . . .
C11 C 0.0978(3) -0.01376(17) 0.7594(4) 0.0930(12) Uani 1 1 d . . . . .
C12 C 0.1183(4) 0.0157(2) 0.8359(4) 0.1001(14) Uani 1 1 d . . . . .
H12 H 0.1111 0.0010 0.8924 0.120 Uiso 1 1 calc R U . . .
C13 C 0.1489(3) 0.06612(19) 0.8315(3) 0.0871(11) Uani 1 1 d . . . . .
C14 C 0.1439(4) 0.08067(18) 0.5731(3) 0.0915(12) Uani 1 1 d . . . . .
H14 H 0.1853 0.1114 0.5780 0.110 Uiso 1 1 calc R U . . .
C15 C 0.0412(5) 0.0980(3) 0.5376(5) 0.146(3) Uani 1 1 d . . . . .
H15A H 0.0140 0.1206 0.5809 0.220 Uiso 1 1 calc R U . . .
H15B H 0.0459 0.1158 0.4812 0.220 Uiso 1 1 calc R U . . .
H15C H -0.0004 0.0685 0.5285 0.220 Uiso 1 1 calc R U . . .
C16 C 0.1883(5) 0.0451(2) 0.5059(4) 0.1166(17) Uani 1 1 d . . . . .
H16A H 0.1890 0.0618 0.4481 0.175 Uiso 1 1 calc R U . . .
H16B H 0.2541 0.0366 0.5268 0.175 Uiso 1 1 calc R U . . .
H16C H 0.1498 0.0143 0.5001 0.175 Uiso 1 1 calc R U . . .
C17 C 0.0619(6) -0.0695(3) 0.7660(6) 0.147(3) Uani 0.548(15) 1 d . . P A 1
H17 H 0.0810 -0.0849 0.7092 0.177 Uiso 0.548(15) 1 calc R U P A 1
C18 C -0.0523(10) -0.0717(5) 0.7572(10) 0.132(5) Uiso 0.548(15) 1 d . . P A 1
H18A H -0.0762 -0.0482 0.7111 0.197 Uiso 0.548(15) 1 calc R U P A 1
H18B H -0.0730 -0.1059 0.7411 0.197 Uiso 0.548(15) 1 calc R U P A 1
H18C H -0.0780 -0.0624 0.8139 0.197 Uiso 0.548(15) 1 calc R U P A 1
C19 C 0.1019(12) -0.1018(4) 0.8300(13) 0.151(7) Uani 0.548(15) 1 d . . P A 1
H19A H 0.0709 -0.1348 0.8242 0.227 Uiso 0.548(15) 1 calc R U P A 1
H19B H 0.1708 -0.1054 0.8221 0.227 Uiso 0.548(15) 1 calc R U P A 1
H19C H 0.0924 -0.0880 0.8890 0.227 Uiso 0.548(15) 1 calc R U P A 1
C20 C 0.1662(5) 0.0980(3) 0.9162(4) 0.128(2) Uani 1 1 d . . . . .
H20 H 0.2081 0.1270 0.9016 0.154 Uiso 1 1 calc R U . . .
C21 C 0.0681(6) 0.1197(4) 0.9442(6) 0.193(4) Uani 1 1 d . . . . .
H21A H 0.0788 0.1400 0.9981 0.289 Uiso 1 1 calc R U . . .
H21B H 0.0397 0.1408 0.8964 0.289 Uiso 1 1 calc R U . . .
H21C H 0.0243 0.0920 0.9558 0.289 Uiso 1 1 calc R U . . .
C22 C 0.2200(6) 0.0671(4) 0.9952(4) 0.169(3) Uani 1 1 d . . . . .
H22A H 0.2293 0.0888 1.0474 0.254 Uiso 1 1 calc R U . . .
H22B H 0.1810 0.0379 1.0099 0.254 Uiso 1 1 calc R U . . .
H22C H 0.2825 0.0557 0.9768 0.254 Uiso 1 1 calc R U . . .
C23 C 0.4078(3) 0.23368(13) 0.7400(4) 0.0853(12) Uani 1 1 d . . . . .
C24 C 0.4554(4) 0.24347(15) 0.6610(4) 0.0993(15) Uani 1 1 d . . . . .
C25 C 0.5497(4) 0.26461(17) 0.6692(5) 0.1125(17) Uani 1 1 d . . . . .
H25 H 0.5827 0.2712 0.6172 0.135 Uiso 1 1 calc R U . . .
C26 C 0.5946(4) 0.27581(18) 0.7524(5) 0.1146(19) Uani 1 1 d . . . . .
C27 C 0.5469(4) 0.2665(2) 0.8271(5) 0.1095(16) Uani 1 1 d . . . . .
H27 H 0.5777 0.2745 0.8830 0.131 Uiso 1 1 calc R U . . .
C28 C 0.4536(4) 0.24546(17) 0.8247(4) 0.1011(15) Uani 1 1 d . . . . .
C29 C 0.4061(5) 0.2336(2) 0.5661(4) 0.120(2) Uani 1 1 d . . . . .
H29 H 0.3534 0.2087 0.5730 0.144 Uiso 1 1 calc R U . . .
C30 C 0.3583(7) 0.2840(3) 0.5292(6) 0.178(4) Uani 1 1 d . . . . .
H30A H 0.3156 0.2975 0.5726 0.268 Uiso 1 1 calc R U . . .
H30B H 0.4086 0.3087 0.5187 0.268 Uiso 1 1 calc R U . . .
H30C H 0.3212 0.2770 0.4735 0.268 Uiso 1 1 calc R U . . .
C31 C 0.4740(7) 0.2116(3) 0.4988(5) 0.154(3) Uani 1 1 d . . . . .
H31A H 0.4383 0.2065 0.4417 0.231 Uiso 1 1 calc R U . . .
H31B H 0.5271 0.2350 0.4912 0.231 Uiso 1 1 calc R U . . .
H31C H 0.4995 0.1793 0.5207 0.231 Uiso 1 1 calc R U . . .
C32 C 0.6991(5) 0.3006(3) 0.7561(7) 0.158(3) Uani 0.7 1 d D . P B 1
H32 H 0.6967 0.3266 0.7081 0.190 Uiso 0.7 1 calc R U P B 1
C35 C 0.4028(5) 0.2388(2) 0.9120(5) 0.128(2) Uani 1 1 d . . . . .
H35 H 0.3522 0.2126 0.9004 0.154 Uiso 1 1 calc R U . . .
C36 C 0.3490(7) 0.2890(3) 0.9345(7) 0.189(4) Uani 1 1 d . . . . .
H36A H 0.3076 0.2994 0.8831 0.283 Uiso 1 1 calc R U . . .
H36B H 0.3097 0.2833 0.9852 0.283 Uiso 1 1 calc R U . . .
H36C H 0.3962 0.3154 0.9492 0.283 Uiso 1 1 calc R U . . .
C37 C 0.4695(7) 0.2191(4) 0.9875(5) 0.170(3) Uani 1 1 d . . . . .
H37A H 0.4336 0.2156 1.0411 0.255 Uiso 1 1 calc R U . . .
H37B H 0.4949 0.1862 0.9713 0.255 Uiso 1 1 calc R U . . .
H37C H 0.5227 0.2427 0.9989 0.255 Uiso 1 1 calc R U . . .
C17' C 0.0619(6) -0.0695(3) 0.7660(6) 0.147(3) Uani 0.452(15) 1 d . . P A 2
H17' H 0.0171 -0.0648 0.7125 0.177 Uiso 0.452(15) 1 calc R U P A 2
C19' C 0.1115(15) -0.1047(4) 0.7235(18) 0.176(11) Uani 0.452(15) 1 d . . P A 2
H19D H 0.1614 -0.0883 0.6906 0.264 Uiso 0.452(15) 1 calc R U P A 2
H19E H 0.1415 -0.1281 0.7668 0.264 Uiso 0.452(15) 1 calc R U P A 2
H19F H 0.0678 -0.1231 0.6821 0.264 Uiso 0.452(15) 1 calc R U P A 2
C18' C -0.022(2) -0.0669(10) 0.8273(19) 0.208(11) Uiso 0.452(15) 1 d . . P A 2
H18D H -0.0344 -0.0317 0.8427 0.312 Uiso 0.452(15) 1 calc R U P A 2
H18E H -0.0801 -0.0811 0.7967 0.312 Uiso 0.452(15) 1 calc R U P A 2
H18F H -0.0064 -0.0861 0.8815 0.312 Uiso 0.452(15) 1 calc R U P A 2
C44 C 0.6928(5) 0.1341(3) 0.8475(5) 0.149(3) Uani 1 1 d . . . . .
H44A H 0.7558 0.1508 0.8426 0.178 Uiso 1 1 calc R U . . .
H44B H 0.6425 0.1604 0.8441 0.178 Uiso 1 1 calc R U . . .
C48 C 0.6904(6) 0.1326(3) 0.6574(5) 0.142(2) Uani 1 1 d . . . . .
H48A H 0.6392 0.1584 0.6538 0.170 Uiso 1 1 calc R U . . .
H48B H 0.7529 0.1500 0.6672 0.170 Uiso 1 1 calc R U . . .
C46 C 0.7763(4) 0.0459(3) 0.7524(8) 0.195(4) Uani 1 1 d . U . . .
H46A H 0.7735 0.0218 0.8022 0.233 Uiso 1 1 calc R U . . .
H46B H 0.7729 0.0264 0.6965 0.233 Uiso 1 1 calc R U . . .
C49 C 0.6889(9) 0.1035(4) 0.5717(6) 0.204(5) Uani 1 1 d . . . . .
H49A H 0.6989 0.1266 0.5226 0.306 Uiso 1 1 calc R U . . .
H49B H 0.7403 0.0783 0.5751 0.306 Uiso 1 1 calc R U . . .
H49C H 0.6267 0.0867 0.5617 0.306 Uiso 1 1 calc R U . . .
C45 C 0.6916(9) 0.1068(6) 0.9383(6) 0.258(8) Uani 1 1 d . . . . .
H45A H 0.7029 0.1313 0.9863 0.387 Uiso 1 1 calc R U . . .
H45B H 0.6289 0.0908 0.9438 0.387 Uiso 1 1 calc R U . . .
H45C H 0.7420 0.0811 0.9422 0.387 Uiso 1 1 calc R U . . .
C38' C 0.3655(9) -0.0464(5) 0.6980(11) 0.200 Uiso 0.7 1 d D U P C 1
H38A H 0.3166 -0.0308 0.7342 0.240 Uiso 0.7 1 calc R U P C 1
H38B H 0.3583 -0.0312 0.6382 0.240 Uiso 0.7 1 calc R U P C 1
C47 C 0.8768(6) 0.0759(6) 0.7613(12) 0.321(9) Uani 1 1 d . U . . .
H47A H 0.9300 0.0519 0.7607 0.481 Uiso 1 1 calc R U . . .
H47B H 0.8803 0.0993 0.7115 0.481 Uiso 1 1 calc R U . . .
H47C H 0.8810 0.0947 0.8171 0.481 Uiso 1 1 calc R U . . .
C42' C 0.5684(10) -0.0711(6) 0.6788(8) 0.200 Uiso 0.7 1 d D U P C 1
H42A H 0.6355 -0.0696 0.7038 0.240 Uiso 0.7 1 calc R U P C 1
H42B H 0.5467 -0.1066 0.6784 0.240 Uiso 0.7 1 calc R U P C 1
C42 C 0.5733(17) -0.0749(10) 0.801(2) 0.200 Uiso 0.3 1 d D U P C 2
H42C H 0.6336 -0.0757 0.7699 0.240 Uiso 0.3 1 calc R U P C 2
H42D H 0.5886 -0.0659 0.8642 0.240 Uiso 0.3 1 calc R U P C 2
C40 C 0.3665(15) -0.0440(13) 0.7956(18) 0.200 Uiso 0.3 1 d D U P C 2
H40A H 0.3164 -0.0223 0.7663 0.240 Uiso 0.3 1 calc R U P C 2
H40B H 0.3494 -0.0793 0.7816 0.240 Uiso 0.3 1 calc R U P C 2
C40' C 0.5055(12) -0.0633(6) 0.8575(7) 0.200 Uiso 0.7 1 d D U P C 1
H40C H 0.4612 -0.0924 0.8542 0.240 Uiso 0.7 1 calc R U P C 1
H40D H 0.5711 -0.0776 0.8570 0.240 Uiso 0.7 1 calc R U P C 1
C38 C 0.4681(19) -0.0542(13) 0.6295(11) 0.200 Uiso 0.3 1 d D U P C 2
H38C H 0.4252 -0.0839 0.6273 0.240 Uiso 0.3 1 calc R U P C 2
H38D H 0.4394 -0.0280 0.5896 0.240 Uiso 0.3 1 calc R U P C 2
C39 C 0.571(3) -0.0691(14) 0.6003(19) 0.200 Uiso 0.3 1 d D U P C 2
H39A H 0.5663 -0.0822 0.5396 0.300 Uiso 0.3 1 calc R U P C 2
H39B H 0.6129 -0.0394 0.6029 0.300 Uiso 0.3 1 calc R U P C 2
H39C H 0.5988 -0.0950 0.6404 0.300 Uiso 0.3 1 calc R U P C 2
C39' C 0.3421(11) -0.1038(5) 0.6889(11) 0.200 Uiso 0.7 1 d D U P C 1
H39D H 0.2770 -0.1081 0.6620 0.300 Uiso 0.7 1 calc R U P C 1
H39E H 0.3883 -0.1198 0.6514 0.300 Uiso 0.7 1 calc R U P C 1
H39F H 0.3464 -0.1195 0.7478 0.300 Uiso 0.7 1 calc R U P C 1
C43' C 0.5598(13) -0.0481(6) 0.5810(8) 0.200 Uiso 0.7 1 d D U P C 1
H43A H 0.6003 -0.0674 0.5425 0.300 Uiso 0.7 1 calc R U P C 1
H43B H 0.4929 -0.0497 0.5578 0.300 Uiso 0.7 1 calc R U P C 1
H43C H 0.5812 -0.0129 0.5829 0.300 Uiso 0.7 1 calc R U P C 1
C41' C 0.4985(13) -0.0431(6) 0.9437(9) 0.200 Uiso 0.7 1 d D U P C 1
H41A H 0.5129 -0.0694 0.9879 0.300 Uiso 0.7 1 calc R U P C 1
H41B H 0.5444 -0.0154 0.9527 0.300 Uiso 0.7 1 calc R U P C 1
H41C H 0.4332 -0.0305 0.9499 0.300 Uiso 0.7 1 calc R U P C 1
C41 C 0.366(3) -0.0367(15) 0.8927(19) 0.200 Uiso 0.3 1 d D U P C 2
H41D H 0.3019 -0.0450 0.9125 0.300 Uiso 0.3 1 calc R U P C 2
H41E H 0.4137 -0.0587 0.9226 0.300 Uiso 0.3 1 calc R U P C 2
H41F H 0.3806 -0.0015 0.9073 0.300 Uiso 0.3 1 calc R U P C 2
C43 C 0.521(3) -0.1262(13) 0.794(2) 0.200 Uiso 0.3 1 d D U P C 2
H43D H 0.5621 -0.1526 0.8209 0.300 Uiso 0.3 1 calc R U P C 2
H43E H 0.4611 -0.1244 0.8251 0.300 Uiso 0.3 1 calc R U P C 2
H43F H 0.5057 -0.1342 0.7314 0.300 Uiso 0.3 1 calc R U P C 2
C33 C 0.7242(7) 0.3287(5) 0.8400(8) 0.242(6) Uani 1 1 d . U . . .
H33A H 0.6709 0.3510 0.8533 0.363 Uiso 1 1 calc R U . B 1
H33B H 0.7358 0.3047 0.8887 0.363 Uiso 1 1 calc R U . B 1
H33C H 0.7821 0.3488 0.8330 0.363 Uiso 1 1 calc R U . B 1
C34 C 0.7782(7) 0.2679(5) 0.7370(12) 0.182(6) Uani 0.7 1 d D U P B 1
H34A H 0.7622 0.2493 0.6821 0.272 Uiso 0.7 1 calc R U P B 1
H34B H 0.8361 0.2880 0.7302 0.272 Uiso 0.7 1 calc R U P B 1
H34C H 0.7897 0.2440 0.7860 0.272 Uiso 0.7 1 calc R U P B 1
C34' C 0.7429(17) 0.3061(18) 0.6680(15) 0.203(15) Uani 0.3 1 d D U P B 2
H34D H 0.7117 0.2826 0.6253 0.305 Uiso 0.3 1 calc R U P B 2
H34E H 0.7338 0.3406 0.6464 0.305 Uiso 0.3 1 calc R U P B 2
H34F H 0.8117 0.2985 0.6748 0.305 Uiso 0.3 1 calc R U P B 2
C32' C 0.6991(5) 0.3006(3) 0.7561(7) 0.158(3) Uani 0.3 1 d D . P B 2
H32' H 0.7346 0.2692 0.7740 0.190 Uiso 0.3 1 calc R U P B 2

loop_
_atom_site_aniso_label
_atom_site_aniso_U_11
_atom_site_aniso_U_22
_atom_site_aniso_U_33
_atom_site_aniso_U_23
_atom_site_aniso_U_13
_atom_site_aniso_U_12
Cu1 0.0584(3) 0.0663(4) 0.1131(5) 0.0015(3) 0.0028(3) 0.0091(2)
S1 0.0740(5) 0.0674(5) 0.0837(6) 0.0003(4) 0.0010(4) 0.0102(4)
P1 0.0913(7) 0.0634(6) 0.1289(10) 0.0105(6) 0.0103(7) 0.0099(5)
C1 0.0537(16) 0.0477(15) 0.090(2) -0.0061(15) -0.0039(15) 0.0010(12)
S2 0.0772(6) 0.0947(7) 0.0811(6) -0.0057(5) -0.0038(4) 0.0198(5)
P2 0.0605(5) 0.0902(7) 0.1416(11) 0.0018(7) 0.0002(6) -0.0028(5)
C2 0.0615(17) 0.0504(16) 0.103(3) -0.0141(17) -0.0084(17) 0.0069(14)
C3 0.0586(17) 0.0566(18) 0.120(3) -0.0185(19) -0.0046(18) 0.0080(14)
C4 0.062(2) 0.075(3) 0.198(6) -0.027(3) -0.013(3) 0.0140(19)
C5 0.081(3) 0.068(3) 0.292(9) -0.031(4) -0.024(4) 0.029(2)
C6 0.090(3) 0.049(2) 0.241(7) -0.021(3) -0.030(4) 0.0112(19)
C7 0.075(2) 0.0515(18) 0.142(4) -0.019(2) -0.021(2) 0.0029(16)
C8 0.0521(16) 0.0589(18) 0.099(3) -0.0071(17) 0.0033(16) 0.0036(13)
C9 0.0587(18) 0.0609(18) 0.090(2) -0.0037(17) -0.0011(16) -0.0045(14)
C10 0.078(2) 0.065(2) 0.107(3) -0.006(2) 0.003(2) -0.0082(18)
C11 0.084(3) 0.074(2) 0.122(4) 0.011(2) 0.011(2) -0.006(2)
C12 0.088(3) 0.104(3) 0.111(3) 0.024(3) 0.029(2) 0.001(3)
C13 0.067(2) 0.106(3) 0.090(3) -0.011(2) 0.0118(19) 0.007(2)
C14 0.092(3) 0.082(3) 0.098(3) 0.010(2) -0.012(2) -0.016(2)
C15 0.131(5) 0.151(6) 0.151(6) 0.035(5) -0.041(4) 0.012(4)
C16 0.137(5) 0.114(4) 0.099(3) -0.004(3) 0.009(3) -0.014(3)
C17 0.144(5) 0.088(4) 0.213(8) 0.038(5) 0.036(5) -0.020(4)
C19 0.173(13) 0.092(7) 0.187(15) 0.048(8) -0.012(11) -0.016(7)
C20 0.116(4) 0.166(6) 0.103(4) -0.038(4) 0.017(3) 0.004(4)
C21 0.145(6) 0.268(11) 0.170(7) -0.104(7) 0.043(5) 0.036(7)
C22 0.155(6) 0.261(10) 0.091(4) -0.010(5) -0.001(4) 0.012(7)
C23 0.076(2) 0.0473(17) 0.130(4) -0.007(2) -0.015(2) -0.0042(16)
C24 0.098(3) 0.051(2) 0.145(4) 0.009(2) -0.030(3) -0.009(2)
C25 0.109(4) 0.066(2) 0.161(5) 0.014(3) -0.005(3) -0.017(2)
C26 0.084(3) 0.074(3) 0.183(6) -0.009(3) -0.027(4) -0.015(2)
C27 0.095(3) 0.090(3) 0.140(5) -0.023(3) -0.017(3) -0.019(3)
C28 0.092(3) 0.065(2) 0.144(4) -0.024(2) -0.014(3) -0.006(2)
C29 0.143(5) 0.081(3) 0.130(4) 0.031(3) -0.043(4) -0.013(3)
C30 0.216(9) 0.111(5) 0.197(8) 0.049(5) -0.076(7) 0.008(5)
C31 0.204(8) 0.138(5) 0.118(5) 0.020(4) -0.009(5) -0.024(6)
C32 0.106(4) 0.120(5) 0.246(10) -0.031(5) -0.014(5) -0.043(4)
C35 0.132(5) 0.110(4) 0.142(5) -0.053(4) 0.008(4) -0.023(4)
C36 0.196(8) 0.139(6) 0.235(10) -0.086(7) 0.050(7) -0.009(6)
C37 0.181(7) 0.199(8) 0.128(5) -0.038(5) -0.009(5) -0.044(7)
C17' 0.144(5) 0.088(4) 0.213(8) 0.038(5) 0.036(5) -0.020(4)
C19' 0.201(17) 0.046(6) 0.29(3) -0.018(9) 0.072(17) -0.012(8)
C44 0.119(5) 0.151(6) 0.174(7) -0.017(5) -0.003(4) -0.050(4)
C48 0.124(5) 0.125(5) 0.176(7) 0.014(5) 0.019(4) -0.030(4)
C46 0.063(3) 0.166(7) 0.355(12) 0.024(7) 0.007(5) 0.026(3)
C49 0.222(11) 0.241(12) 0.152(7) -0.019(8) 0.045(7) -0.060(9)
C45 0.224(12) 0.40(2) 0.141(7) 0.035(10) -0.060(7) -0.158(13)
C47 0.061(4) 0.248(13) 0.65(3) 0.001(15) 0.017(8) -0.002(6)
C33 0.154(7) 0.259(11) 0.312(13) -0.083(10) 0.013(8) -0.107(8)
C34 0.101(7) 0.176(11) 0.273(17) -0.047(11) 0.049(9) -0.037(7)
C34' 0.068(11) 0.32(4) 0.22(3) -0.02(3) 0.012(15) -0.054(18)
C32' 0.106(4) 0.120(5) 0.246(10) -0.031(5) -0.014(5) -0.043(4)

loop_
_atom_type_symbol
_atom_type_description
_atom_type_scat_dispersion_real
_atom_type_scat_dispersion_imag
_atom_type_scat_source
C C 0.0181 0.0091 'International Tables Vol C Tables 4.2.6.8 and 6.1.1.4'
H H 0.0000 0.0000 'International Tables Vol C Tables 4.2.6.8 and 6.1.1.4'
P P 0.2955 0.4335 'International Tables Vol C Tables 4.2.6.8 and 6.1.1.4'
S S 0.3331 0.5567 'International Tables Vol C Tables 4.2.6.8 and 6.1.1.4'
Cu Cu -1.9646 0.5888 'International Tables Vol C Tables 4.2.6.8 and 6.1.1.4'

loop_
_geom_angle_atom_site_label_1
_geom_angle_atom_site_label_2
_geom_angle_atom_site_label_3
_geom_angle
P1 Cu1 P2 127.98(5)
P1 Cu1 S2 111.85(5)
P2 Cu1 S2 109.92(5)
P1 Cu1 S1 109.72(5)
P2 Cu1 S1 111.25(5)
S2 Cu1 S1 72.72(4)
C1 S1 Cu1 83.25(11)
C42 P1 C40 105.4(11)
C38' P1 C40' 108.8(7)
C42 P1 C38 103.0(10)
C40 P1 C38 103.1(10)
C38' P1 C42' 101.3(6)
C40' P1 C42' 97.5(6)
C38' P1 Cu1 116.7(4)
C42 P1 Cu1 118.5(9)
C40 P1 Cu1 114.0(11)
C40' P1 Cu1 115.6(5)
C38 P1 Cu1 111.3(11)
C42' P1 Cu1 114.5(5)
C2 C1 S1 119.5(3)
C2 C1 S2 120.0(3)
S1 C1 S2 120.56(19)
C1 S2 Cu1 83.45(12)
C46 P2 C44 108.0(5)
C46 P2 C48 103.2(4)
C44 P2 C48 99.7(4)
C46 P2 Cu1 117.3(3)
C44 P2 Cu1 113.0(2)
C48 P2 Cu1 113.7(2)
C3 C2 C7 119.3(3)
C3 C2 C1 120.4(3)
C7 C2 C1 120.3(3)
C4 C3 C2 119.0(4)
C4 C3 C8 118.1(3)
C2 C3 C8 122.9(3)
C5 C4 C3 121.2(4)
C5 C4 H4 119.4
C3 C4 H4 119.4
C6 C5 C4 119.2(4)
C6 C5 H5 120.4
C4 C5 H5 120.4
C5 C6 C7 121.8(4)
C5 C6 H6 119.1
C7 C6 H6 119.1
C6 C7 C2 119.3(4)
C6 C7 C23 119.3(4)
C2 C7 C23 121.3(3)
C9 C8 C13 120.0(4)
C9 C8 C3 119.7(4)
C13 C8 C3 120.3(4)
C10 C9 C8 117.9(4)
C10 C9 C14 119.2(4)
C8 C9 C14 122.8(3)
C11 C10 C9 123.9(4)
C11 C10 H10 118.1
C9 C10 H10 118.1
C10 C11 C12 117.4(4)
C10 C11 C17' 121.1(6)
C12 C11 C17' 121.4(5)
C10 C11 C17 121.1(6)
C12 C11 C17 121.4(5)
C11 C12 C13 122.4(5)
C11 C12 H12 118.8
C13 C12 H12 118.8
C12 C13 C8 118.4(4)
C12 C13 C20 121.1(5)
C8 C13 C20 120.5(5)
C16 C14 C9 115.0(4)
C16 C14 C15 110.4(5)
C9 C14 C15 109.3(5)
C16 C14 H14 107.3
C9 C14 H14 107.3
C15 C14 H14 107.3
C14 C15 H15A 109.5
C14 C15 H15B 109.5
H15A C15 H15B 109.5
C14 C15 H15C 109.5
H15A C15 H15C 109.5
H15B C15 H15C 109.5
C14 C16 H16A 109.5
C14 C16 H16B 109.5
H16A C16 H16B 109.5
C14 C16 H16C 109.5
H16A C16 H16C 109.5
H16B C16 H16C 109.5
C19 C17 C11 120.8(9)
C19 C17 C18 113.4(9)
C11 C17 C18 110.5(7)
C19 C17 H17 103.2
C11 C17 H17 103.2
C18 C17 H17 103.2
C17 C18 H18A 109.5
C17 C18 H18B 109.5
H18A C18 H18B 109.5
C17 C18 H18C 109.5
H18A C18 H18C 109.5
H18B C18 H18C 109.5
C17 C19 H19A 109.5
C17 C19 H19B 109.5
H19A C19 H19B 109.5
C17 C19 H19C 109.5
H19A C19 H19C 109.5
H19B C19 H19C 109.5
C13 C20 C21 109.3(5)
C13 C20 C22 112.4(6)
C21 C20 C22 111.5(6)
C13 C20 H20 107.8
C21 C20 H20 107.8
C22 C20 H20 107.8
C20 C21 H21A 109.5
C20 C21 H21B 109.5
H21A C21 H21B 109.5
C20 C21 H21C 109.5
H21A C21 H21C 109.5
H21B C21 H21C 109.5
C20 C22 H22A 109.5
C20 C22 H22B 109.5
H22A C22 H22B 109.5
C20 C22 H22C 109.5
H22A C22 H22C 109.5
H22B C22 H22C 109.5
C24 C23 C28 120.2(4)
C24 C23 C7 120.0(4)
C28 C23 C7 119.7(5)
C23 C24 C25 118.1(5)
C23 C24 C29 122.2(5)
C25 C24 C29 119.7(6)
C26 C25 C24 121.4(6)
C26 C25 H25 119.3
C24 C25 H25 119.3
C27 C26 C25 119.3(5)
C27 C26 C32' 122.2(6)
C25 C26 C32' 118.5(7)
C27 C26 C32 122.2(6)
C25 C26 C32 118.5(7)
C26 C27 C28 122.8(5)
C26 C27 H27 118.6
C28 C27 H27 118.6
C27 C28 C23 118.1(6)
C27 C28 C35 119.4(5)
C23 C28 C35 122.4(5)
C31 C29 C24 114.3(6)
C31 C29 C30 110.4(6)
C24 C29 C30 109.4(5)
C31 C29 H29 107.5
C24 C29 H29 107.5
C30 C29 H29 107.5
C29 C30 H30A 109.5
C29 C30 H30B 109.5
H30A C30 H30B 109.5
C29 C30 H30C 109.5
H30A C30 H30C 109.5
H30B C30 H30C 109.5
C29 C31 H31A 109.5
C29 C31 H31B 109.5
H31A C31 H31B 109.5
C29 C31 H31C 109.5
H31A C31 H31C 109.5
H31B C31 H31C 109.5
C34 C32 C33 109.1(9)
C34 C32 C26 116.6(6)
C33 C32 C26 113.8(8)
C34 C32 H32 105.5
C33 C32 H32 105.5
C26 C32 H32 105.5
C37 C35 C28 113.0(6)
C37 C35 C36 114.0(6)
C28 C35 C36 109.6(7)
C37 C35 H35 106.6
C28 C35 H35 106.6
C36 C35 H35 106.6
C35 C36 H36A 109.5
C35 C36 H36B 109.5
H36A C36 H36B 109.5
C35 C36 H36C 109.5
H36A C36 H36C 109.5
H36B C36 H36C 109.5
C35 C37 H37A 109.5
C35 C37 H37B 109.5
H37A C37 H37B 109.5
C35 C37 H37C 109.5
H37A C37 H37C 109.5
H37B C37 H37C 109.5
C19' C17' C18' 138.6(14)
C19' C17' C11 116.7(9)
C18' C17' C11 104.6(12)
C19' C17' H17' 91.0
C18' C17' H17' 91.0
C11 C17' H17' 91.0
C17' C19' H19D 109.5
C17' C19' H19E 109.5
H19D C19' H19E 109.5
C17' C19' H19F 109.5
H19D C19' H19F 109.5
H19E C19' H19F 109.5
C17' C18' H18D 109.5
C17' C18' H18E 109.5
H18D C18' H18E 109.5
C17' C18' H18F 109.5
H18D C18' H18F 109.5
H18E C18' H18F 109.5
C45 C44 P2 111.4(7)
C45 C44 H44A 109.3
P2 C44 H44A 109.3
C45 C44 H44B 109.3
P2 C44 H44B 109.3
H44A C44 H44B 108.0
C49 C48 P2 110.5(6)
C49 C48 H48A 109.6
P2 C48 H48A 109.6
C49 C48 H48B 109.6
P2 C48 H48B 109.6
H48A C48 H48B 108.1
C47 C46 P2 112.0(7)
C47 C46 H46A 109.2
P2 C46 H46A 109.2
C47 C46 H46B 109.2
P2 C46 H46B 109.2
H46A C46 H46B 107.9
C48 C49 H49A 109.5
C48 C49 H49B 109.5
H49A C49 H49B 109.5
C48 C49 H49C 109.5
H49A C49 H49C 109.5
H49B C49 H49C 109.5
C44 C45 H45A 109.5
C44 C45 H45B 109.5
H45A C45 H45B 109.5
C44 C45 H45C 109.5
H45A C45 H45C 109.5
H45B C45 H45C 109.5
C39' C38' P1 117.1(10)
C39' C38' H38A 108.0
P1 C38' H38A 108.0
C39' C38' H38B 108.0
P1 C38' H38B 108.0
H38A C38' H38B 107.3
C46 C47 H47A 109.5
C46 C47 H47B 109.5
H47A C47 H47B 109.5
C46 C47 H47C 109.5
H47A C47 H47C 109.5
H47B C47 H47C 109.5
C43' C42' P1 104.9(9)
C43' C42' H42A 110.8
P1 C42' H42A 110.8
C43' C42' H42B 110.8
P1 C42' H42B 110.8
H42A C42' H42B 108.8
C43 C42 P1 103.9(19)
C43 C42 H42C 111.0
P1 C42 H42C 111.0
C43 C42 H42D 111.0
P1 C42 H42D 111.0
H42C C42 H42D 109.0
C41 C40 P1 114(2)
C41 C40 H40A 108.6
P1 C40 H40A 108.6
C41 C40 H40B 108.6
P1 C40 H40B 108.6
H40A C40 H40B 107.6
C41' C40' P1 127.5(12)
C41' C40' H40C 105.5
P1 C40' H40C 105.4
C41' C40' H40D 105.4
P1 C40' H40D 105.4
H40C C40' H40D 106.0
C39 C38 P1 106.4(14)
C39 C38 H38C 110.4
P1 C38 H38C 110.4
C39 C38 H38D 110.4
P1 C38 H38D 110.4
H38C C38 H38D 108.6
C38 C39 H39A 109.5
C38 C39 H39B 109.5
H39A C39 H39B 109.5
C38 C39 H39C 109.5
H39A C39 H39C 109.5
H39B C39 H39C 109.5
C38' C39' H39D 109.5
C38' C39' H39E 109.5
H39D C39' H39E 109.5
C38' C39' H39F 109.5
H39D C39' H39F 109.5
H39E C39' H39F 109.5
C42' C43' H43A 109.5
C42' C43' H43B 109.5
H43A C43' H43B 109.5
C42' C43' H43C 109.5
H43A C43' H43C 109.5
H43B C43' H43C 109.5
C40' C41' H41A 109.5
C40' C41' H41B 109.5
H41A C41' H41B 109.5
C40' C41' H41C 109.5
H41A C41' H41C 109.5
H41B C41' H41C 109.5
C40 C41 H41D 109.5
C40 C41 H41E 109.5
H41D C41 H41E 109.5
C40 C41 H41F 109.5
H41D C41 H41F 109.5
H41E C41 H41F 109.5
C42 C43 H43D 109.5
C42 C43 H43E 109.5
H43D C43 H43E 109.5
C42 C43 H43F 109.5
H43D C43 H43F 109.5
H43E C43 H43F 109.5
C32 C33 H33A 109.5
C32 C33 H33B 109.5
H33A C33 H33B 109.5
C32 C33 H33C 109.5
H33A C33 H33C 109.5
H33B C33 H33C 109.5
C32 C34 H34A 109.5
C32 C34 H34B 109.5
H34A C34 H34B 109.5
C32 C34 H34C 109.5
H34A C34 H34C 109.5
H34B C34 H34C 109.5
C32' C34' H34D 109.5
C32' C34' H34E 109.5
H34D C34' H34E 109.5
C32' C34' H34F 109.5
H34D C34' H34F 109.5
H34E C34' H34F 109.5
C33 C32' C34' 128.1(14)
C33 C32' C26 113.8(8)
C34' C32' C26 115.2(11)
C33 C32' H32' 95.7
C34' C32' H32' 95.7
C26 C32' H32' 95.7

loop_
_geom_bond_atom_site_label_1
_geom_bond_atom_site_label_2
_geom_bond_distance
Cu1 P1 2.2198(13)
Cu1 P2 2.2277(12)
Cu1 S2 2.4331(12)
Cu1 S1 2.4420(11)
S1 C1 1.662(4)
P1 C38' 1.806(11)
P1 C42 1.843(16)
P1 C40 1.847(16)
P1 C40' 1.862(11)
P1 C38 1.864(16)
P1 C42' 1.911(11)
C1 C2 1.499(4)
C1 S2 1.666(4)
P2 C46 1.822(6)
P2 C44 1.834(7)
P2 C48 1.844(7)
C2 C3 1.399(5)
C2 C7 1.409(5)
C3 C4 1.395(5)
C3 C8 1.508(5)
C4 C5 1.375(7)
C4 H4 0.9300
C5 C6 1.370(7)
C5 H5 0.9300
C6 C7 1.374(6)
C6 H6 0.9300
C7 C23 1.510(6)
C8 C9 1.399(5)
C8 C13 1.405(6)
C9 C10 1.380(5)
C9 C14 1.517(6)
C10 C11 1.354(6)
C10 H10 0.9300
C11 C12 1.382(7)
C11 C17' 1.538(7)
C11 C17 1.538(7)
C12 C13 1.382(7)
C12 H12 0.9300
C13 C20 1.510(7)
C14 C16 1.512(8)
C14 C15 1.538(8)
C14 H14 0.9800
C15 H15A 0.9600
C15 H15B 0.9600
C15 H15C 0.9600
C16 H16A 0.9600
C16 H16B 0.9600
C16 H16C 0.9600
C17 C19 1.357(14)
C17 C18 1.560(15)
C17 H17 0.9800
C18 H18A 0.9600
C18 H18B 0.9600
C18 H18C 0.9600
C19 H19A 0.9600
C19 H19B 0.9600
C19 H19C 0.9600
C20 C21 1.535(10)
C20 C22 1.566(10)
C20 H20 0.9800
C21 H21A 0.9600
C21 H21B 0.9600
C21 H21C 0.9600
C22 H22A 0.9600
C22 H22B 0.9600
C22 H22C 0.9600
C23 C24 1.395(7)
C23 C28 1.401(7)
C24 C25 1.400(7)
C24 C29 1.543(7)
C25 C26 1.374(8)
C25 H25 0.9300
C26 C27 1.338(9)
C26 C32' 1.567(8)
C26 C32 1.567(8)
C27 C28 1.386(7)
C27 H27 0.9300
C28 C35 1.512(9)
C29 C31 1.513(10)
C29 C30 1.551(8)
C29 H29 0.9800
C30 H30A 0.9600
C30 H30B 0.9600
C30 H30C 0.9600
C31 H31A 0.9600
C31 H31B 0.9600
C31 H31C 0.9600
C32 C34 1.418(11)
C32 C33 1.464(12)
C32 H32 0.9800
C35 C37 1.492(11)
C35 C36 1.545(10)
C35 H35 0.9800
C36 H36A 0.9600
C36 H36B 0.9600
C36 H36C 0.9600
C37 H37A 0.9600
C37 H37B 0.9600
C37 H37C 0.9600
C17' C19' 1.321(19)
C17' C18' 1.51(3)
C17' H17' 0.9800
C19' H19D 0.9600
C19' H19E 0.9600
C19' H19F 0.9600
C18' H18D 0.9600
C18' H18E 0.9600
C18' H18F 0.9600
C44 C45 1.522(11)
C44 H44A 0.9700
C44 H44B 0.9700
C48 C49 1.477(11)
C48 H48A 0.9700
C48 H48B 0.9700
C46 C47 1.578(12)
C46 H46A 0.9700
C46 H46B 0.9700
C49 H49A 0.9600
C49 H49B 0.9600
C49 H49C 0.9600
C45 H45A 0.9600
C45 H45B 0.9600
C45 H45C 0.9600
C38' C39' 1.533(13)
C38' H38A 0.9700
C38' H38B 0.9700
C47 H47A 0.9600
C47 H47B 0.9600
C47 H47C 0.9600
C42' C43' 1.565(13)
C42' H42A 0.9700
C42' H42B 0.9700
C42 C43 1.519(19)
C42 H42C 0.9700
C42 H42D 0.9700
C40 C41 1.451(18)
C40 H40A 0.9700
C40 H40B 0.9700
C40' C41' 1.388(13)
C40' H40C 0.9700
C40' H40D 0.9700
C38 C39 1.549(19)
C38 H38C 0.9700
C38 H38D 0.9700
C39 H39A 0.9600
C39 H39B 0.9600
C39 H39C 0.9600
C39' H39D 0.9600
C39' H39E 0.9600
C39' H39F 0.9600
C43' H43A 0.9600
C43' H43B 0.9600
C43' H43C 0.9600
C41' H41A 0.9600
C41' H41B 0.9600
C41' H41C 0.9600
C41 H41D 0.9600
C41 H41E 0.9600
C41 H41F 0.9600
C43 H43D 0.9600
C43 H43E 0.9600
C43 H43F 0.9600
C33 C32' 1.464(12)
C33 H33A 0.9600
C33 H33B 0.9600
C33 H33C 0.9600
C34 H34A 0.9600
C34 H34B 0.9600
C34 H34C 0.9600
C34' C32' 1.473(18)
C34' H34D 0.9600
C34' H34E 0.9600
C34' H34F 0.9600
C32' H32' 0.9800

loop_
_geom_torsion_atom_site_label_1
_geom_torsion_atom_site_label_2
_geom_torsion_atom_site_label_3
_geom_torsion_atom_site_label_4
_geom_torsion
Cu1 S1 C1 C2 178.3(3)
Cu1 S1 C1 S2 -1.16(18)
C2 C1 S2 Cu1 -178.3(3)
S1 C1 S2 Cu1 1.16(18)
S1 C1 C2 C3 90.4(4)
S2 C1 C2 C3 -90.1(4)
S1 C1 C2 C7 -88.2(4)
S2 C1 C2 C7 91.3(5)
C7 C2 C3 C4 1.5(7)
C1 C2 C3 C4 -177.1(4)
C7 C2 C3 C8 -177.3(4)
C1 C2 C3 C8 4.1(6)
C2 C3 C4 C5 -0.8(9)
C8 C3 C4 C5 178.1(6)
C3 C4 C5 C6 -1.4(12)
C4 C5 C6 C7 2.8(12)
C5 C6 C7 C2 -2.1(10)
C5 C6 C7 C23 -179.3(7)
C3 C2 C7 C6 -0.1(7)
C1 C2 C7 C6 178.5(5)
C3 C2 C7 C23 177.0(5)
C1 C2 C7 C23 -4.5(7)
C4 C3 C8 C9 86.8(5)
C2 C3 C8 C9 -94.4(5)
C4 C3 C8 C13 -90.2(5)
C2 C3 C8 C13 88.6(5)
C13 C8 C9 C10 -0.2(5)
C3 C8 C9 C10 -177.2(3)
C13 C8 C9 C14 177.8(4)
C3 C8 C9 C14 0.9(5)
C8 C9 C10 C11 0.6(6)
C14 C9 C10 C11 -177.5(4)
C9 C10 C11 C12 -0.4(7)
C9 C10 C11 C17' 178.3(5)
C9 C10 C11 C17 178.3(5)
C10 C11 C12 C13 -0.1(7)
C17' C11 C12 C13 -178.8(5)
C17 C11 C12 C13 -178.8(5)
C11 C12 C13 C8 0.5(7)
C11 C12 C13 C20 177.2(5)
C9 C8 C13 C12 -0.3(5)
C3 C8 C13 C12 176.7(4)
C9 C8 C13 C20 -177.0(4)
C3 C8 C13 C20 -0.1(6)
C10 C9 C14 C16 -42.5(6)
C8 C9 C14 C16 139.5(4)
C10 C9 C14 C15 82.3(5)
C8 C9 C14 C15 -95.7(5)
C10 C11 C17 C19 139.9(12)
C12 C11 C17 C19 -41.4(14)
C10 C11 C17 C18 -84.4(9)
C12 C11 C17 C18 94.3(9)
C12 C13 C20 C21 -82.6(8)
C8 C13 C20 C21 94.0(7)
C12 C13 C20 C22 41.8(7)
C8 C13 C20 C22 -141.5(5)
C6 C7 C23 C24 -88.4(6)
C2 C7 C23 C24 94.5(5)
C6 C7 C23 C28 87.6(6)
C2 C7 C23 C28 -89.5(5)
C28 C23 C24 C25 0.7(6)
C7 C23 C24 C25 176.7(4)
C28 C23 C24 C29 -177.0(4)
C7 C23 C24 C29 -1.0(6)
C23 C24 C25 C26 -0.3(7)
C29 C24 C25 C26 177.5(5)
C24 C25 C26 C27 -0.3(8)
C24 C25 C26 C32' -178.6(5)
C24 C25 C26 C32 -178.6(5)
C25 C26 C27 C28 0.6(8)
C32' C26 C27 C28 178.8(5)
C32 C26 C27 C28 178.8(5)
C26 C27 C28 C23 -0.2(8)
C26 C27 C28 C35 -176.8(5)
C24 C23 C28 C27 -0.5(6)
C7 C23 C28 C27 -176.5(4)
C24 C23 C28 C35 176.0(5)
C7 C23 C28 C35 0.0(6)
C23 C24 C29 C31 -140.9(5)
C25 C24 C29 C31 41.4(6)
C23 C24 C29 C30 94.7(6)
C25 C24 C29 C30 -83.0(7)
C27 C26 C32 C34 107.7(12)
C25 C26 C32 C34 -74.1(12)
C27 C26 C32 C33 -20.6(11)
C25 C26 C32 C33 157.6(8)
C27 C28 C35 C37 -42.2(7)
C23 C28 C35 C37 141.3(6)
C27 C28 C35 C36 86.1(7)
C23 C28 C35 C36 -90.3(6)
C10 C11 C17' C19' 54.7(16)
C12 C11 C17' C19' -126.7(15)
C10 C11 C17' C18' -128.1(13)
C12 C11 C17' C18' 50.5(14)
C46 P2 C44 C45 -67.0(8)
C48 P2 C44 C45 -174.4(7)
Cu1 P2 C44 C45 64.5(7)
C46 P2 C48 C49 61.9(7)
C44 P2 C48 C49 173.1(7)
Cu1 P2 C48 C49 -66.4(7)
C44 P2 C46 C47 -47.6(11)
C48 P2 C46 C47 57.4(11)
Cu1 P2 C46 C47 -176.7(9)
C40' P1 C38' C39' -52.3(13)
C42' P1 C38' C39' 49.7(13)
Cu1 P1 C38' C39' 174.7(10)
C40 P1 C42 C43 47(2)
C38 P1 C42 C43 -61(2)
Cu1 P1 C42 C43 175.8(17)
C42 P1 C40 C41 62(3)
C38 P1 C40 C41 170(3)
Cu1 P1 C40 C41 -70(3)
C38' P1 C40' C41' -102.3(17)
C42' P1 C40' C41' 153.0(16)
Cu1 P1 C40' C41' 31.3(18)
C42 P1 C38 C39 -43(3)
C40 P1 C38 C39 -152(2)
Cu1 P1 C38 C39 85(2)
C27 C26 C32' C33 -20.6(11)
C25 C26 C32' C33 157.6(8)
C27 C26 C32' C34' 177(2)
C25 C26 C32' C34' -4(2)
